data_4027460
loop_
_publ_author_name
'Arnaud Poirel'
'Antoinette De Nicola'
'Pascal Retailleau'
'Raymond Ziessel'

_publ_contact_author_address
;Laboratoire de Chimie Mol\'eculaire,
Ecole de Chimie, Polym\`eres, Mat\'eriaux (ECPM),
Universite Louis Pasteur (ULP),
25 rue Becquerel
67087 Strasbourg Cedex 02
France
;
_publ_contact_author_email ziessel@chimie.u-strasbg.fr
_publ_contact_author_fax 0390242635
_publ_contact_author_name 'ZIESSEL, Raymond'
_publ_contact_author_phone 0390242696
_publ_section_title
;
 Oxidative Coupling of 1,7,8-Unsubstituted BODIPYs: Synthesis and
 Electrochemical and Spectroscopic Properties
;
_journal_name_full 'Journal of Organic Chemistry'
_journal_page_first 7512
_journal_page_last 7525
_journal_paper_doi 10.1021/jo301300b
_journal_volume 77
_journal_year 2012
_chemical_formula_moiety 'C19 H15 B F2 N2 S2'
_chemical_formula_sum 'C19 H15 B F2 N2 S2'
_chemical_formula_weight 384.26
_chemical_name_systematic
; 
 5,5-difluoro-2,8-dimethyl-3,7-di(thiophen-2-yl)-5H-dipyrrolo[1,2-c:2',1'-f]
[1,3,2]diazaborinin-6-ium-5-uide 
;
_space_group_IT_number 33
_symmetry_cell_setting orthorhombic
_symmetry_space_group_name_Hall 'P 2c -2n'
_symmetry_space_group_name_H-M 'P n a 21'
_atom_sites_solution_hydrogens geom
_atom_sites_solution_primary direct
_atom_sites_solution_secondary difmap
_audit_creation_method SHELXL-97
_cell_angle_alpha 90.00
_cell_angle_beta 90.00
_cell_angle_gamma 90.00
_cell_formula_units_Z 4
_cell_length_a 15.100(2)
_cell_length_b 10.8960(10)
_cell_length_c 10.7870(10)
_cell_measurement_reflns_used 3704
_cell_measurement_temperature 293(2)
_cell_measurement_theta_max 23.257
_cell_measurement_theta_min 0.407
_cell_volume 1774.8(3)
_computing_cell_refinement 'DENZO (Otwinowski & Minor, 1997) COLLECT (Nonius B.V., 1999)'
_computing_data_collection 'DENZO (Otwinowski & Minor, 1997) COLLECT (Nonius B.V., 1999)'
_computing_data_reduction 'SCALEPACK (Otwinowski & Minor, 1997)'
_computing_molecular_graphics 'PLATON (Spek, 1980-2004)'
_computing_publication_material 'SHELXL-97 (Sheldrick, 1997)'
_computing_structure_refinement 'SHELXL-97 (Sheldrick, 1997)'
_computing_structure_solution 'SHELXS-97 (Sheldrick, 1990)'
_diffrn_ambient_temperature 293(2)
_diffrn_detector_area_resol_mean 9
_diffrn_measured_fraction_theta_full 0.996
_diffrn_measured_fraction_theta_max 0.996
_diffrn_measurement_device_type 'Nonius kappa-CCD diffractometer'
_diffrn_measurement_method 'phi and omega scans'
_diffrn_radiation_monochromator graphite
_diffrn_radiation_type MoK\a
_diffrn_radiation_wavelength 0.71070
_diffrn_reflns_av_R_equivalents 0.0229
_diffrn_reflns_av_sigmaI/netI 0.0309
_diffrn_reflns_limit_h_max 16
_diffrn_reflns_limit_h_min -16
_diffrn_reflns_limit_k_max 12
_diffrn_reflns_limit_k_min -12
_diffrn_reflns_limit_l_max 11
_diffrn_reflns_limit_l_min -11
_diffrn_reflns_number 12047
_diffrn_reflns_theta_full 23.19
_diffrn_reflns_theta_max 23.19
_diffrn_reflns_theta_min 3.28
_diffrn_source 'fine-focus sealed tube'
_diffrn_source_type 'Nonius Kappa CCD'
_diffrn_standards_number 0
_exptl_absorpt_coefficient_mu 0.325
_exptl_absorpt_correction_T_max 0.97
_exptl_absorpt_correction_T_min 0.87
_exptl_absorpt_correction_type multi-scan
_exptl_absorpt_process_details 'Scalepack (Otwinowski & Minor, 1997)'
_exptl_crystal_colour 'dark red'
_exptl_crystal_density_diffrn 1.438
_exptl_crystal_description plate
_exptl_crystal_F_000 792
_exptl_crystal_size_max 0.26
_exptl_crystal_size_mid 0.22
_exptl_crystal_size_min 0.08
_refine_diff_density_max 0.119
_refine_diff_density_min -0.130
_refine_diff_density_rms 0.031
_refine_ls_abs_structure_details 'Flack H D (1983), Acta Cryst. A39, 876-881'
_refine_ls_abs_structure_Flack 0.66(11)
_refine_ls_extinction_coef 0.0136(18)
_refine_ls_extinction_expression Fc^*^=kFc[1+0.001xFc^2^\l^3^/sin(2\q)]^-1/4^
_refine_ls_extinction_method SHELXL
_refine_ls_goodness_of_fit_ref 1.058
_refine_ls_hydrogen_treatment constr
_refine_ls_matrix_type full
_refine_ls_number_parameters 318
_refine_ls_number_reflns 2391
_refine_ls_number_restraints 65
_refine_ls_restrained_S_all 1.046
_refine_ls_R_factor_all 0.0538
_refine_ls_R_factor_gt 0.0362
_refine_ls_shift/su_max 0.000
_refine_ls_shift/su_mean 0.000
_refine_ls_structure_factor_coef Fsqd
_refine_ls_weighting_details 'calc w=1/[\s^2^(Fo^2^)+(0.0485P)^2^+0.0575P] where P=(Fo^2^+2Fc^2^)/3'
_refine_ls_weighting_scheme calc
_refine_ls_wR_factor_gt 0.0793
_refine_ls_wR_factor_ref 0.0885
_reflns_number_gt 1944
_reflns_number_total 2391
_reflns_threshold_expression >2sigma(I)
_cod_data_source_file jo301300b_si_002_1.cif
_cod_data_source_block compound_3b
_cod_database_code 4027460

loop_
_symmetry_equiv_pos_as_xyz
'x, y, z'
'-x, -y, z+1/2'
'-x+1/2, y+1/2, z+1/2'
'x+1/2, -y+1/2, z'

loop_
_atom_site_label
_atom_site_type_symbol
_atom_site_fract_x
_atom_site_fract_y
_atom_site_fract_z
_atom_site_U_iso_or_equiv
_atom_site_adp_type
_atom_site_occupancy
_atom_site_symmetry_multiplicity
_atom_site_calc_flag
_atom_site_refinement_flags
_atom_site_disorder_assembly
_atom_site_disorder_group
F1 F 0.72879(10) 0.09789(16) 0.2317(3) 0.0657(6) Uani 1 1 d . A .
F2 F 0.64787(12) 0.06030(17) 0.0594(3) 0.0666(6) Uani 1 1 d . A .
N1 N 0.62064(15) -0.0588(2) 0.2459(3) 0.0489(6) Uani 1 1 d . A .
N2 N 0.57570(14) 0.1635(2) 0.2255(3) 0.0477(6) Uani 1 1 d . A .
C1 C 0.5471(2) -0.0741(3) 0.3243(4) 0.0570(9) Uani 1 1 d . A .
C2 C 0.5518(2) -0.1930(3) 0.3743(4) 0.0649(10) Uani 1 1 d . . .
H2 H 0.5106 -0.2275 0.4279 0.078 Uiso 1 1 calc R . .
C3 C 0.6261(2) -0.2496(3) 0.3321(4) 0.0585(9) Uani 1 1 d . A .
C4 C 0.6679(2) -0.1655(3) 0.2508(4) 0.0496(8) Uani 1 1 d . . .
C5 C 0.56732(19) 0.2835(3) 0.1878(4) 0.0480(8) Uani 1 1 d . . .
C6 C 0.48458(19) 0.3311(3) 0.2298(4) 0.0566(8) Uani 1 1 d . B .
C7 C 0.4449(2) 0.2387(3) 0.2944(4) 0.0643(10) Uani 1 1 d . . .
H7 H 0.3904 0.2436 0.3341 0.077 Uiso 1 1 calc R B .
C8 C 0.4996(2) 0.1353(3) 0.2913(4) 0.0579(9) Uani 1 1 d . A .
C9 C 0.4884(2) 0.0206(3) 0.3419(4) 0.0631(9) Uani 1 1 d . . .
H9 H 0.4386 0.0064 0.3905 0.076 Uiso 1 1 calc R B .
C10 C 0.6578(3) -0.3769(3) 0.3640(5) 0.0764(12) Uani 1 1 d . . .
H10A H 0.7032 -0.3719 0.4261 0.115 Uiso 1 1 calc R A .
H10B H 0.6812 -0.4155 0.2911 0.115 Uiso 1 1 calc R . .
H10C H 0.6091 -0.4244 0.3952 0.115 Uiso 1 1 calc R . .
C11 C 0.4486(2) 0.4577(3) 0.2094(5) 0.0739(11) Uani 1 1 d . . .
H11A H 0.4351 0.4686 0.1231 0.111 Uiso 1 1 calc R B .
H11B H 0.4919 0.5172 0.2345 0.111 Uiso 1 1 calc R . .
H11C H 0.3956 0.4683 0.2575 0.111 Uiso 1 1 calc R . .
S1 S 0.8365(3) -0.2644(6) 0.2438(5) 0.0705(10) Uani 0.604(7) 1 d PD A 1
C12 C 0.7501(14) -0.187(4) 0.1795(16) 0.0503(12) Uani 0.604(7) 1 d PD A 1
C13 C 0.7697(11) -0.1647(19) 0.0595(12) 0.064(6) Uani 0.604(7) 1 d PD A 1
H13 H 0.7322 -0.1211 0.0071 0.077 Uiso 0.604(7) 1 calc PR A 1
C14 C 0.8499(11) -0.212(3) 0.0211(14) 0.075(6) Uani 0.604(7) 1 d PD A 1
H14 H 0.8685 -0.2096 -0.0610 0.090 Uiso 0.604(7) 1 calc PR A 1
C15 C 0.8990(13) -0.261(3) 0.113(2) 0.074(5) Uani 0.604(7) 1 d PD A 1
H15 H 0.9570 -0.2893 0.1057 0.089 Uiso 0.604(7) 1 calc PR A 1
S1B S 0.7587(4) -0.1482(8) 0.0267(7) 0.0576(16) Uani 0.396(7) 1 d PD A 2
C12B C 0.745(2) -0.188(6) 0.178(2) 0.0503(12) Uani 0.396(7) 1 d PD A 2
C13B C 0.8193(15) -0.247(3) 0.2157(19) 0.083(11) Uani 0.396(7) 1 d PDU A 2
H13B H 0.8264 -0.2766 0.2958 0.100 Uiso 0.396(7) 1 calc PR A 2
C14B C 0.8835(18) -0.259(5) 0.126(3) 0.068(8) Uani 0.396(7) 1 d PD A 2
H14B H 0.9355 -0.3026 0.1378 0.082 Uiso 0.396(7) 1 calc PR A 2
C15B C 0.8645(13) -0.201(4) 0.0180(19) 0.060(7) Uani 0.396(7) 1 d PD A 2
H15B H 0.9026 -0.1916 -0.0491 0.072 Uiso 0.396(7) 1 calc PR A 2
S2 S 0.6110(3) 0.4695(5) 0.0304(5) 0.0911(14) Uani 0.630(7) 1 d PD B 3
C16 C 0.6380(6) 0.348(3) 0.127(4) 0.0517(13) Uani 0.630(7) 1 d PD B 3
C17 C 0.7269(8) 0.3436(18) 0.134(2) 0.108(10) Uani 0.630(7) 1 d PDU B 3
H17 H 0.7561 0.2824 0.1786 0.130 Uiso 0.630(7) 1 calc PR B 3
C18 C 0.7709(7) 0.4330(19) 0.074(2) 0.088(5) Uani 0.630(7) 1 d PD B 3
H18 H 0.8324 0.4379 0.0740 0.106 Uiso 0.630(7) 1 calc PR B 3
C19 C 0.7200(8) 0.5146(12) 0.0130(11) 0.080(5) Uani 0.630(7) 1 d PD B 3
H19 H 0.7399 0.5830 -0.0304 0.096 Uiso 0.630(7) 1 calc PR B 3
S2B S 0.7444(6) 0.3397(8) 0.1466(9) 0.0761(19) Uani 0.370(7) 1 d PD B 4
C16B C 0.6319(10) 0.357(5) 0.123(6) 0.0517(13) Uani 0.370(7) 1 d PD B 4
C17B C 0.6211(14) 0.445(3) 0.036(2) 0.120(17) Uani 0.370(7) 1 d PD B 4
H17B H 0.5654 0.4706 0.0099 0.144 Uiso 0.370(7) 1 calc PR B 4
C18B C 0.6963(12) 0.4924(16) -0.0114(14) 0.056(5) Uani 0.370(7) 1 d PD B 4
H18B H 0.6960 0.5485 -0.0763 0.067 Uiso 0.370(7) 1 calc PR B 4
C19B C 0.7719(11) 0.453(3) 0.042(3) 0.069(7) Uani 0.370(7) 1 d PD B 4
H19B H 0.8286 0.4823 0.0250 0.083 Uiso 0.370(7) 1 calc PR B 4
B1 B 0.6462(2) 0.0668(3) 0.1879(4) 0.0478(9) Uani 1 1 d . . .

loop_
_atom_site_aniso_label
_atom_site_aniso_U_11
_atom_site_aniso_U_22
_atom_site_aniso_U_33
_atom_site_aniso_U_23
_atom_site_aniso_U_13
_atom_site_aniso_U_12
F1 0.0467(9) 0.0557(11) 0.0946(15) 0.0171(11) -0.0099(10) -0.0065(8)
F2 0.0867(13) 0.0651(13) 0.0479(13) 0.0054(9) 0.0064(9) 0.0141(10)
N1 0.0498(14) 0.0486(16) 0.0483(15) 0.0064(13) 0.0024(13) -0.0082(11)
N2 0.0415(13) 0.0497(17) 0.0519(16) 0.0021(13) 0.0012(13) -0.0023(11)
C1 0.0519(19) 0.060(2) 0.059(2) 0.0101(17) 0.0014(17) -0.0110(17)
C2 0.062(2) 0.071(3) 0.062(2) 0.011(2) 0.0033(18) -0.0195(19)
C3 0.065(2) 0.054(2) 0.057(2) 0.0101(18) -0.0067(18) -0.0108(17)
C4 0.0540(18) 0.0442(18) 0.0507(19) 0.0014(18) -0.0083(16) -0.0069(15)
C5 0.0464(17) 0.052(2) 0.0457(17) -0.0020(15) -0.0042(15) -0.0021(15)
C6 0.0510(18) 0.063(2) 0.056(2) -0.0017(19) -0.0036(16) 0.0091(16)
C7 0.0493(18) 0.066(3) 0.077(3) -0.0026(19) 0.0062(17) 0.0070(18)
C8 0.0465(18) 0.065(3) 0.063(2) 0.0034(18) 0.0036(15) -0.0093(18)
C9 0.0483(18) 0.074(2) 0.067(2) 0.003(2) 0.0109(18) -0.0082(18)
C10 0.089(3) 0.061(2) 0.079(3) 0.018(2) -0.002(2) -0.012(2)
C11 0.068(2) 0.069(2) 0.084(3) -0.002(2) -0.003(2) 0.0205(17)
S1 0.0615(12) 0.0738(17) 0.076(2) 0.0060(16) -0.0031(14) 0.0082(11)
C12 0.055(3) 0.041(2) 0.055(2) 0.0023(18) -0.003(2) -0.002(3)
C13 0.076(7) 0.048(6) 0.070(12) 0.015(6) -0.025(7) 0.011(4)
C14 0.073(8) 0.078(12) 0.073(10) -0.007(8) 0.021(7) -0.017(7)
C15 0.054(6) 0.064(11) 0.103(13) -0.004(10) 0.006(6) 0.002(5)
S1B 0.066(2) 0.054(3) 0.053(3) 0.004(2) 0.002(2) 0.0085(16)
C12B 0.055(3) 0.041(2) 0.055(2) 0.0023(18) -0.003(2) -0.002(3)
C13B 0.11(2) 0.070(15) 0.066(12) 0.008(8) -0.021(10) -0.023(13)
C14B 0.061(12) 0.061(15) 0.083(16) -0.012(11) 0.007(10) 0.027(13)
C15B 0.061(10) 0.044(10) 0.076(15) -0.007(9) 0.014(9) -0.005(11)
S2 0.101(2) 0.0911(18) 0.081(3) 0.0405(19) -0.0089(18) -0.0143(15)
C16 0.056(3) 0.044(5) 0.055(3) -0.002(2) 0.001(3) 0.003(3)
C17 0.117(18) 0.059(9) 0.147(13) 0.039(8) 0.015(10) -0.005(8)
C18 0.082(7) 0.066(8) 0.116(15) 0.008(6) 0.055(6) -0.014(5)
C19 0.130(11) 0.052(6) 0.058(6) -0.019(5) 0.005(7) -0.046(6)
S2B 0.055(2) 0.059(3) 0.115(4) 0.014(3) 0.018(2) -0.0036(18)
C16B 0.056(3) 0.044(5) 0.055(3) -0.002(2) 0.001(3) 0.003(3)
C17B 0.109(19) 0.15(3) 0.10(3) -0.06(2) -0.012(16) -0.042(17)
C18B 0.093(10) 0.034(10) 0.040(8) -0.007(6) -0.030(7) -0.023(7)
C19B 0.097(15) 0.036(11) 0.074(14) 0.006(9) 0.055(11) -0.012(7)
B1 0.045(2) 0.050(2) 0.048(2) 0.0028(19) -0.0036(17) -0.0034(16)

loop_
_atom_type_symbol
_atom_type_description
_atom_type_scat_dispersion_real
_atom_type_scat_dispersion_imag
_atom_type_scat_source
C C 0.0033 0.0016 'International Tables Vol C Tables 4.2.6.8 and 6.1.1.4'
H H 0.0000 0.0000 'International Tables Vol C Tables 4.2.6.8 and 6.1.1.4'
B B 0.0013 0.0007 'International Tables Vol C Tables 4.2.6.8 and 6.1.1.4'
F F 0.0171 0.0103 'International Tables Vol C Tables 4.2.6.8 and 6.1.1.4'
N N 0.0061 0.0033 'International Tables Vol C Tables 4.2.6.8 and 6.1.1.4'
S S 0.1246 0.1234 'International Tables Vol C Tables 4.2.6.8 and 6.1.1.4'

loop_
_geom_angle_atom_site_label_1
_geom_angle_atom_site_label_2
_geom_angle_atom_site_label_3
_geom_angle
C4 N1 C1 106.8(2)
C4 N1 B1 129.5(2)
C1 N1 B1 122.9(3)
C5 N2 C8 106.6(2)
C5 N2 B1 129.2(2)
C8 N2 B1 123.5(3)
C9 C1 C2 132.3(3)
C9 C1 N1 120.2(3)
C2 C1 N1 107.5(3)
C3 C2 C1 109.4(3)
C3 C2 H2 125.3
C1 C2 H2 125.3
C2 C3 C4 106.4(3)
C2 C3 C10 127.1(3)
C4 C3 C10 126.5(3)
N1 C4 C3 110.0(3)
N1 C4 C12B 123(2)
C3 C4 C12B 127(2)
N1 C4 C12 123.7(14)
C3 C4 C12 126.3(14)
C12B C4 C12 2(3)
N2 C5 C6 109.4(3)
N2 C5 C16 122.3(11)
C6 C5 C16 128.0(13)
N2 C5 C16B 127.6(19)
C6 C5 C16B 123(2)
C16 C5 C16B 5.6(18)
C7 C6 C5 106.2(3)
C7 C6 C11 126.6(3)
C5 C6 C11 127.3(3)
C6 C7 C8 108.9(3)
C6 C7 H7 125.5
C8 C7 H7 125.5
C9 C8 N2 120.4(3)
C9 C8 C7 130.7(3)
N2 C8 C7 108.8(3)
C8 C9 C1 123.4(3)
C8 C9 H9 118.3
C1 C9 H9 118.3
C3 C10 H10A 109.5
C3 C10 H10B 109.5
H10A C10 H10B 109.5
C3 C10 H10C 109.5
H10A C10 H10C 109.5
H10B C10 H10C 109.5
C6 C11 H11A 109.5
C6 C11 H11B 109.5
H11A C11 H11B 109.5
C6 C11 H11C 109.5
H11A C11 H11C 109.5
H11B C11 H11C 109.5
C15 S1 C12 94.5(7)
C13 C12 C4 130.8(14)
C13 C12 S1 108.2(7)
C4 C12 S1 120.7(9)
C12 C13 C14 114.4(8)
C12 C13 H13 122.8
C14 C13 H13 122.8
C15 C14 C13 114.3(8)
C15 C14 H14 122.8
C13 C14 H14 122.8
C14 C15 S1 108.1(7)
C14 C15 H15 125.9
S1 C15 H15 125.9
C12B S1B C15B 94.5(7)
C13B C12B C4 126.3(19)
C13B C12B S1B 108.2(7)
C4 C12B S1B 125.5(14)
C12B C13B C14B 114.4(8)
C12B C13B H13B 122.8
C14B C13B H13B 122.8
C15B C14B C13B 114.3(8)
C15B C14B H14B 122.8
C13B C14B H14B 122.8
C14B C15B S1B 108.0(7)
C14B C15B H15B 126.0
S1B C15B H15B 126.0
C19 S2 C16 93.3(6)
C17 C16 C5 133.8(13)
C17 C16 S2 107.6(7)
C5 C16 S2 118.4(8)
C18 C17 C16 115.7(7)
C18 C17 H17 122.2
C16 C17 H17 122.2
C17 C18 C19 115.6(7)
C17 C18 H18 122.2
C19 C18 H18 122.2
C18 C19 S2 107.6(7)
C18 C19 H19 126.2
S2 C19 H19 126.2
C16B S2B C19B 93.4(6)
C17B C16B C5 130.5(19)
C17B C16B S2B 107.6(7)
C5 C16B S2B 121.9(15)
C18B C17B C16B 115.7(8)
C18B C17B H17B 122.2
C16B C17B H17B 122.2
C17B C18B C19B 115.6(8)
C17B C18B H18B 122.2
C19B C18B H18B 122.2
C18B C19B S2B 107.5(7)
C18B C19B H19B 126.2
S2B C19B H19B 126.2
F1 B1 F2 109.9(3)
F1 B1 N2 111.4(3)
F2 B1 N2 107.9(3)
F1 B1 N1 107.7(3)
F2 B1 N1 111.2(3)
N2 B1 N1 108.8(2)

loop_
_geom_bond_atom_site_label_1
_geom_bond_atom_site_label_2
_geom_bond_distance
F1 B1 1.376(4)
F2 B1 1.388(4)
N1 C4 1.365(4)
N1 C1 1.406(4)
N1 B1 1.554(4)
N2 C5 1.375(4)
N2 C8 1.386(4)
N2 B1 1.552(4)
C1 C9 1.373(5)
C1 C2 1.404(5)
C2 C3 1.358(5)
C2 H2 0.9300
C3 C4 1.417(5)
C3 C10 1.507(5)
C4 C12B 1.430(8)
C4 C12 1.479(7)
C5 C6 1.427(4)
C5 C16 1.440(7)
C5 C16B 1.447(12)
C6 C7 1.363(5)
C6 C11 1.499(4)
C7 C8 1.397(4)
C7 H7 0.9300
C8 C9 1.373(5)
C9 H9 0.9300
C10 H10A 0.9600
C10 H10B 0.9600
C10 H10C 0.9600
C11 H11A 0.9600
C11 H11B 0.9600
C11 H11C 0.9600
S1 C15 1.700(13)
S1 C12 1.700(13)
C12 C13 1.350(8)
C13 C14 1.38(2)
C13 H13 0.9300
C14 C15 1.350(8)
C14 H14 0.9300
C15 H15 0.9300
S1B C12B 1.700(13)
S1B C15B 1.700(13)
C12B C13B 1.350(8)
C13B C14B 1.38(2)
C13B H13B 0.9300
C14B C15B 1.351(8)
C14B H14B 0.9300
C15B H15B 0.9300
S2 C19 1.728(11)
S2 C16 1.728(11)
C16 C17 1.346(8)
C17 C18 1.35(2)
C17 H17 0.9300
C18 C19 1.346(7)
C18 H18 0.9300
C19 H19 0.9300
S2B C16B 1.728(11)
S2B C19B 1.728(11)
C16B C17B 1.346(8)
C17B C18B 1.35(2)
C17B H17B 0.9300
C18B C19B 1.346(8)
C18B H18B 0.9300
C19B H19B 0.9300

loop_
_geom_torsion_atom_site_label_1
_geom_torsion_atom_site_label_2
_geom_torsion_atom_site_label_3
_geom_torsion_atom_site_label_4
_geom_torsion
C4 N1 C1 C9 177.7(3)
B1 N1 C1 C9 7.3(5)
C4 N1 C1 C2 -0.7(4)
B1 N1 C1 C2 -171.0(3)
C9 C1 C2 C3 -176.6(4)
N1 C1 C2 C3 1.4(4)
C1 C2 C3 C4 -1.6(4)
C1 C2 C3 C10 178.9(3)
C1 N1 C4 C3 -0.3(4)
B1 N1 C4 C3 169.2(3)
C1 N1 C4 C12B 177(3)
B1 N1 C4 C12B -14(3)
C1 N1 C4 C12 179.2(18)
B1 N1 C4 C12 -11.2(18)
C2 C3 C4 N1 1.2(4)
C10 C3 C4 N1 -179.3(3)
C2 C3 C4 C12B -176(3)
C10 C3 C4 C12B 4(3)
C2 C3 C4 C12 -178.3(18)
C10 C3 C4 C12 1.2(19)
C8 N2 C5 C6 -0.4(3)
B1 N2 C5 C6 170.3(3)
C8 N2 C5 C16 174(2)
B1 N2 C5 C16 -15(2)
C8 N2 C5 C16B 176(4)
B1 N2 C5 C16B -13(4)
N2 C5 C6 C7 1.0(4)
C16 C5 C6 C7 -173(2)
C16B C5 C6 C7 -175(3)
N2 C5 C6 C11 -179.9(3)
C16 C5 C6 C11 6(2)
C16B C5 C6 C11 4(3)
C5 C6 C7 C8 -1.2(4)
C11 C6 C7 C8 179.7(3)
C5 N2 C8 C9 -179.7(3)
B1 N2 C8 C9 8.9(5)
C5 N2 C8 C7 -0.4(4)
B1 N2 C8 C7 -171.7(3)
C6 C7 C8 C9 -179.7(4)
C6 C7 C8 N2 1.0(4)
N2 C8 C9 C1 -4.5(5)
C7 C8 C9 C1 176.3(4)
C2 C1 C9 C8 174.3(4)
N1 C1 C9 C8 -3.6(5)
N1 C4 C12 C13 -46(5)
C3 C4 C12 C13 134(4)
C12B C4 C12 C13 38(100)
N1 C4 C12 S1 141(2)
C3 C4 C12 S1 -40(4)
C12B C4 C12 S1 -135(100)
C15 S1 C12 C13 2(3)
C15 S1 C12 C4 177(3)
C4 C12 C13 C14 -172(4)
S1 C12 C13 C14 2(4)
C12 C13 C14 C15 -6(4)
C13 C14 C15 S1 7(4)
C12 S1 C15 C14 -5(3)
N1 C4 C12B C13B 141(5)
C3 C4 C12B C13B -43(8)
C12 C4 C12B C13B 44(98)
N1 C4 C12B S1B -41(7)
C3 C4 C12B S1B 135(4)
C12 C4 C12B S1B -138(100)
C15B S1B C12B C13B -4(5)
C15B S1B C12B C4 178(6)
C4 C12B C13B C14B 178(6)
S1B C12B C13B C14B 0(6)
C12B C13B C14B C15B 5(6)
C13B C14B C15B S1B -7(5)
C12B S1B C15B C14B 6(4)
N2 C5 C16 C17 -32(6)
C6 C5 C16 C17 141(4)
N2 C5 C16 S2 154.5(18)
C6 C5 C16 S2 -32(4)
C19 S2 C16 C17 -4(3)
C19 S2 C16 C5 171(3)
C5 C16 C17 C18 -171(4)
S2 C16 C17 C18 3(4)
C16 C17 C18 C19 0(4)
C17 C18 C19 S2 -2(3)
C16 S2 C19 C18 4(2)
N2 C5 C16B C17B 145(6)
C6 C5 C16B C17B -39(9)
N2 C5 C16B S2B -33(8)
C6 C5 C16B S2B 143(4)
C19B S2B C16B C17B 2(5)
C19B S2B C16B C5 180(6)
C5 C16B C17B C18B -177(6)
S2B C16B C17B C18B 2(6)
C16B C17B C18B C19B -5(5)
C17B C18B C19B S2B 6(3)
C16B S2B C19B C18B -4(3)
C5 N2 B1 F1 67.2(4)
C8 N2 B1 F1 -123.5(3)
C5 N2 B1 F2 -53.4(4)
C8 N2 B1 F2 115.8(3)
C5 N2 B1 N1 -174.2(3)
C8 N2 B1 N1 -5.0(4)
C4 N1 B1 F1 -50.3(4)
C1 N1 B1 F1 117.8(3)
C4 N1 B1 F2 70.2(4)
C1 N1 B1 F2 -121.8(3)
C4 N1 B1 N2 -171.1(3)
C1 N1 B1 N2 -3.0(4)
